data_4342311
loop_
_publ_author_name
'Wang, Hai-Hua'
'Jia, Li-Na'
'Hou, Lei'
'Shi, Wen-Juan'
'Zhu, Zhonghua'
'Wang, Yao-Yu'

_publ_section_title
;
 A New Porous MOF with Two Uncommon Metal-Carboxylate-Pyrazolate Clusters
 and High CO2/N2 Selectivity.
;
_journal_issue 4
_journal_name_full 'Inorganic chemistry'
_journal_page_first 1841
_journal_page_last 1846
_journal_paper_doi 10.1021/ic502733v
_journal_volume 54
_journal_year 2015
_chemical_formula_sum 'C102 H99 Co8.5 N24 O13'
_chemical_formula_weight 2369.96
_chemical_name_systematic
;
 ?
;
_space_group_IT_number 213
_symmetry_cell_setting cubic
_symmetry_space_group_name_Hall 'P 4bd 2ab 3'
_symmetry_space_group_name_H-M 'P 41 3 2'
_atom_sites_solution_hydrogens geom
_atom_sites_solution_primary direct
_atom_sites_solution_secondary difmap
_audit_creation_method SHELXL-97
_cell_angle_alpha 90.00
_cell_angle_beta 90.00
_cell_angle_gamma 90.00
_cell_formula_units_Z 8
_cell_length_a 33.8846(1)
_cell_length_b 33.8846(1)
_cell_length_c 33.8846(1)
_cell_measurement_temperature 296(2)
_cell_volume 38905.1(2)
_computing_structure_refinement 'SHELXL-97 (Sheldrick, 1997)'
_computing_structure_solution 'SHELXS-97 (Sheldrick, 1990)'
_diffrn_ambient_temperature 296(2)
_diffrn_measured_fraction_theta_full 0.996
_diffrn_measured_fraction_theta_max 0.996
_diffrn_radiation_monochromator graphite
_diffrn_radiation_source 'fine-focus sealed tube'
_diffrn_radiation_type CuK\a
_diffrn_radiation_wavelength 1.54178
_diffrn_reflns_av_R_equivalents 0.1165
_diffrn_reflns_av_sigmaI/netI 0.0768
_diffrn_reflns_limit_h_max 33
_diffrn_reflns_limit_h_min -31
_diffrn_reflns_limit_k_max 25
_diffrn_reflns_limit_k_min -38
_diffrn_reflns_limit_l_max 25
_diffrn_reflns_limit_l_min -38
_diffrn_reflns_number 118018
_diffrn_reflns_theta_full 60.27
_diffrn_reflns_theta_max 60.27
_diffrn_reflns_theta_min 1.84
_exptl_absorpt_coefficient_mu 5.845
_exptl_absorpt_correction_T_max 0.5657
_exptl_absorpt_correction_T_min 0.4743
_exptl_absorpt_correction_type multi-scan
_exptl_absorpt_process_details sadabs
_exptl_crystal_colour purple
_exptl_crystal_density_diffrn 0.809
_exptl_crystal_density_method 'not measured'
_exptl_crystal_description block
_exptl_crystal_F_000 9700
_exptl_crystal_size_max 0.15
_exptl_crystal_size_mid 0.12
_exptl_crystal_size_min 0.11
_platon_squeeze_details
;
;
_refine_diff_density_max 0.719
_refine_diff_density_min -0.756
_refine_diff_density_rms 0.080
_refine_ls_abs_structure_details 'Flack H D (1983), Acta Cryst. A39, 876-881'
_refine_ls_abs_structure_Flack 0.066(8)
_refine_ls_extinction_method none
_refine_ls_goodness_of_fit_ref 1.103
_refine_ls_hydrogen_treatment constr
_refine_ls_matrix_type full
_refine_ls_number_parameters 451
_refine_ls_number_reflns 9673
_refine_ls_number_restraints 68
_refine_ls_restrained_S_all 1.165
_refine_ls_R_factor_all 0.0889
_refine_ls_R_factor_gt 0.0703
_refine_ls_shift/su_max 0.000
_refine_ls_shift/su_mean 0.000
_refine_ls_structure_factor_coef Fsqd
_refine_ls_weighting_details 'calc w=1/[\s^2^(Fo^2^)+(0.1236P)^2^+0.0000P] where P=(Fo^2^+2Fc^2^)/3'
_refine_ls_weighting_scheme calc
_refine_ls_wR_factor_gt 0.1527
_refine_ls_wR_factor_ref 0.1920
_reflns_number_gt 7495
_reflns_number_total 9673
_reflns_threshold_expression >2sigma(I)
_cod_data_source_file ic502733v_si_002.cif
_cod_data_source_block 1
_cod_depositor_comments 'Adding full bibliography for 4342311.cif.'
_cod_original_cell_volume 38905.2(2)
_cod_original_sg_symbol_H-M P4(1)32
_cod_original_formula_sum 'C102 H99 Co8.50 N24 O13'
_cod_database_code 4342311

loop_
_symmetry_equiv_pos_as_xyz
'x, y, z'
'-x+1/2, -y, z+1/2'
'-x, y+1/2, -z+1/2'
'x+1/2, -y+1/2, -z'
'z, x, y'
'z+1/2, -x+1/2, -y'
'-z+1/2, -x, y+1/2'
'-z, x+1/2, -y+1/2'
'y, z, x'
'-y, z+1/2, -x+1/2'
'y+1/2, -z+1/2, -x'
'-y+1/2, -z, x+1/2'
'y+3/4, x+1/4, -z+1/4'
'-y+3/4, -x+3/4, -z+3/4'
'y+1/4, -x+1/4, z+3/4'
'-y+1/4, x+3/4, z+1/4'
'x+3/4, z+1/4, -y+1/4'
'-x+1/4, z+3/4, y+1/4'
'-x+3/4, -z+3/4, -y+3/4'
'x+1/4, -z+1/4, y+3/4'
'z+3/4, y+1/4, -x+1/4'
'z+1/4, -y+1/4, x+3/4'
'-z+1/4, y+3/4, x+1/4'
'-z+3/4, -y+3/4, -x+3/4'

loop_
_atom_site_label
_atom_site_type_symbol
_atom_site_fract_x
_atom_site_fract_y
_atom_site_fract_z
_atom_site_U_iso_or_equiv
_atom_site_adp_type
_atom_site_occupancy
_atom_site_symmetry_multiplicity
_atom_site_calc_flag
_atom_site_refinement_flags
Co1 Co 0.89615(3) 0.12447(3) 1.01996(3) 0.0327(3) Uani 1 1 d .
Co2 Co 0.89025(3) 0.14025(3) 1.1250 0.0319(3) Uani 1 2 d S
Co3 Co 0.89085(3) 0.40521(3) 1.03688(3) 0.0381(3) Uani 1 1 d .
Co4 Co 0.96490(5) 0.46490(5) 1.03510(5) 0.0975(10) Uani 1 3 d S
N1 N 0.90377(18) 0.34954(18) 1.04863(19) 0.0519(16) Uani 1 1 d .
N2 N 0.93848(19) 0.34407(17) 1.0698(2) 0.0578(17) Uani 1 1 d .
N3 N 0.89812(19) 0.18205(17) 1.08422(18) 0.0527(16) Uani 1 1 d .
N4 N 0.90397(17) 0.17671(16) 1.04501(18) 0.0457(15) Uani 1 1 d .
N5 N 0.90170(17) 0.08900(17) 1.09972(19) 0.0494(16) Uani 1 1 d .
N6 N 0.90662(18) 0.08322(17) 1.05933(19) 0.0494(15) Uani 1 1 d .
N7 N 0.97565(18) -0.06445(16) 1.11614(19) 0.0510(16) Uani 1 1 d .
N8 N 0.9407(2) -0.0768(2) 1.1039(4) 0.115(4) Uani 1 1 d .
H8 H 0.9341 -0.1012 1.1024 0.138 Uiso 1 1 calc R
C1 C 0.8508(4) 0.3084(3) 1.0182(4) 0.130(6) Uani 1 1 d .
H1A H 0.8300 0.3220 1.0319 0.195 Uiso 1 1 calc R
H1B H 0.8448 0.2808 1.0169 0.195 Uiso 1 1 calc R
H1C H 0.8531 0.3188 0.9919 0.195 Uiso 1 1 calc R
C2 C 0.8897(2) 0.3144(2) 1.0402(3) 0.059(2) Uani 1 1 d .
C3 C 0.9132(3) 0.2842(2) 1.0555(2) 0.054(2) Uani 1 1 d .
C4 C 0.9436(3) 0.3044(2) 1.0736(3) 0.064(2) Uani 1 1 d .
C5 C 0.9804(3) 0.2879(3) 1.0928(4) 0.109(4) Uani 1 1 d .
H5A H 0.9901 0.2662 1.0774 0.164 Uiso 1 1 calc R
H5B H 0.9742 0.2789 1.1189 0.164 Uiso 1 1 calc R
H5C H 1.0002 0.3081 1.0943 0.164 Uiso 1 1 calc R
C6 C 0.8952(4) 0.2352(2) 1.1327(3) 0.097(4) Uani 1 1 d .
H6A H 0.8760 0.2195 1.1464 0.146 Uiso 1 1 calc R
H6B H 0.8866 0.2622 1.1322 0.146 Uiso 1 1 calc R
H6C H 0.9201 0.2335 1.1462 0.146 Uiso 1 1 calc R
C7 C 0.8996(3) 0.2207(2) 1.0922(2) 0.057(2) Uani 1 1 d .
C8 C 0.9083(2) 0.2418(2) 1.0587(2) 0.0512(19) Uani 1 1 d .
C9 C 0.9093(3) 0.2128(2) 1.0284(2) 0.059(2) Uani 1 1 d .
C10 C 0.9173(4) 0.2169(3) 0.9860(3) 0.087(3) Uani 1 1 d .
H10A H 0.9319 0.1944 0.9770 0.131 Uiso 1 1 calc R
H10B H 0.9323 0.2405 0.9815 0.131 Uiso 1 1 calc R
H10C H 0.8927 0.2185 0.9720 0.131 Uiso 1 1 calc R
C11 C 0.9092(4) 0.0520(3) 1.1625(3) 0.114(5) Uani 1 1 d .
H11A H 0.9329 0.0622 1.1740 0.171 Uiso 1 1 calc R
H11B H 0.9062 0.0247 1.1694 0.171 Uiso 1 1 calc R
H11C H 0.8869 0.0666 1.1721 0.171 Uiso 1 1 calc R
C12 C 0.9113(2) 0.0558(2) 1.1189(2) 0.0515(19) Uani 1 1 d .
C13 C 0.9237(2) 0.0273(2) 1.0915(2) 0.0490(19) Uani 1 1 d .
C14 C 0.9198(2) 0.0459(2) 1.0562(2) 0.054(2) Uani 1 1 d .
C15 C 0.9265(4) 0.0282(3) 1.0147(3) 0.108(5) Uani 1 1 d .
H15A H 0.9052 0.0359 0.9976 0.161 Uiso 1 1 calc R
H15B H 0.9273 -0.0001 1.0165 0.161 Uiso 1 1 calc R
H15C H 0.9510 0.0377 1.0042 0.161 Uiso 1 1 calc R
C16 C 1.0073(3) -0.0009(3) 1.1289(5) 0.141(6) Uani 1 1 d .
H16A H 1.0289 -0.0179 1.1358 0.211 Uiso 1 1 calc R
H16B H 0.9987 0.0132 1.1519 0.211 Uiso 1 1 calc R
H16C H 1.0157 0.0175 1.1091 0.211 Uiso 1 1 calc R
C17 C 0.9739(2) -0.02520(19) 1.1132(2) 0.053(2) Uani 1 1 d .
C18 C 0.9374(2) -0.0131(2) 1.0999(3) 0.054(2) Uani 1 1 d .
C19 C 0.9174(3) -0.0476(3) 1.0944(4) 0.107(4) Uani 1 1 d .
C20 C 0.8790(4) -0.0538(4) 1.0727(6) 0.168(6) Uani 1 1 d .
H20A H 0.8720 -0.0812 1.0734 0.252 Uiso 1 1 calc R
H20B H 0.8819 -0.0455 1.0457 0.252 Uiso 1 1 calc R
H20C H 0.8586 -0.0385 1.0850 0.252 Uiso 1 1 calc R
C21 C 0.9130(6) 0.4355(6) 0.9657(3) 0.154(3) Uani 1 1 d U
C22 C 0.9072(5) 0.4391(4) 0.9207(3) 0.207(5) Uani 1 1 d .
C23 C 0.9374(5) 0.4551(5) 0.8981(4) 0.217(5) Uani 1 1 d .
H23 H 0.9607 0.4635 0.9098 0.260 Uiso 1 1 calc R
C24 C 0.9319(6) 0.4582(5) 0.8574(4) 0.226(5) Uani 1 1 d .
H24 H 0.9522 0.4689 0.8424 0.271 Uiso 1 1 calc R
C25 C 0.8975(5) 0.4462(5) 0.8379(4) 0.211(5) Uani 1 1 d .
C26 C 0.8684(5) 0.4305(5) 0.8617(3) 0.203(5) Uani 1 1 d .
H26 H 0.8450 0.4221 0.8500 0.244 Uiso 1 1 calc R
C27 C 0.8724(5) 0.4266(5) 0.9031(3) 0.201(5) Uani 1 1 d .
H27 H 0.8521 0.4159 0.9181 0.241 Uiso 1 1 calc R
C28 C 0.8880(5) 0.4520(4) 0.7991(3) 0.184(4) Uani 1 1 d DU
C29 C 0.8981(5) 0.4234(4) 0.7719(3) 0.198(5) Uani 1 1 d DU
H29 H 0.9063 0.3993 0.7822 0.238 Uiso 1 1 calc R
C30 C 0.8974(5) 0.4264(4) 0.7312(3) 0.195(4) Uani 1 1 d DU
H30 H 0.9048 0.4052 0.7154 0.234 Uiso 1 1 calc R
C31 C 0.8854(5) 0.4616(4) 0.7145(4) 0.169(4) Uani 1 1 d DU
C32 C 0.8748(5) 0.4917(4) 0.7392(3) 0.169(4) Uani 1 1 d DU
H32 H 0.8665 0.5159 0.7293 0.203 Uiso 1 1 calc R
C33 C 0.8768(5) 0.4850(4) 0.7794(3) 0.179(4) Uani 1 1 d DU
H33 H 0.8695 0.5062 0.7952 0.215 Uiso 1 1 calc R
C34 C 0.8894(2) 0.4716(3) 0.6721(3) 0.124(3) Uani 1 1 d DU
O1 O 0.8908(3) 0.4159(3) 0.9820(2) 0.133(3) Uani 1 1 d U
O2 O 0.9443(4) 0.4562(4) 0.9831(3) 0.171(3) Uani 1 1 d U
O3 O 0.8777(3) 0.4999(2) 0.65686(16) 0.099(2) Uani 1 1 d DU
O4 O 0.9061(4) 0.4490(4) 0.6518(3) 0.219(4) Uani 1 1 d DU
O5 O 0.93250(12) 0.43250(12) 1.06750(12) 0.0367(18) Uani 1 3 d S

loop_
_atom_site_aniso_label
_atom_site_aniso_U_11
_atom_site_aniso_U_22
_atom_site_aniso_U_33
_atom_site_aniso_U_23
_atom_site_aniso_U_13
_atom_site_aniso_U_12
Co1 0.0204(5) 0.0335(5) 0.0441(6) -0.0028(5) -0.0026(4) 0.0020(4)
Co2 0.0257(5) 0.0257(5) 0.0442(8) -0.0017(4) 0.0017(4) 0.0026(6)
Co3 0.0416(6) 0.0369(6) 0.0358(6) 0.0040(5) -0.0013(5) 0.0028(5)
Co4 0.0975(10) 0.0975(10) 0.0975(10) 0.0185(9) 0.0185(9) -0.0185(9)
N1 0.052(4) 0.044(4) 0.060(4) 0.001(3) -0.015(3) -0.003(3)
N2 0.062(4) 0.033(3) 0.078(5) 0.009(3) -0.003(4) 0.008(3)
N3 0.073(5) 0.037(3) 0.048(4) -0.008(3) 0.008(3) -0.003(3)
N4 0.042(3) 0.040(3) 0.055(4) 0.013(3) 0.003(3) -0.005(3)
N5 0.044(4) 0.042(4) 0.061(4) 0.007(3) -0.002(3) 0.010(3)
N6 0.051(4) 0.040(3) 0.057(4) -0.009(3) -0.011(3) 0.007(3)
N7 0.053(4) 0.036(3) 0.064(4) 0.003(3) -0.006(3) -0.004(3)
N8 0.058(5) 0.026(4) 0.260(13) 0.004(5) -0.020(6) 0.010(4)
C1 0.123(11) 0.083(8) 0.184(14) -0.008(8) -0.100(10) -0.001(7)
C2 0.056(5) 0.043(5) 0.078(6) 0.006(4) -0.019(4) -0.008(4)
C3 0.074(6) 0.031(4) 0.058(5) 0.000(4) 0.004(4) -0.003(4)
C4 0.070(6) 0.055(5) 0.068(6) 0.004(4) -0.006(5) 0.010(5)
C5 0.098(8) 0.078(7) 0.151(12) 0.023(7) -0.027(8) 0.039(6)
C6 0.178(11) 0.040(5) 0.073(7) -0.012(4) 0.037(7) -0.026(6)
C7 0.094(6) 0.023(4) 0.054(5) -0.001(3) 0.010(4) 0.006(4)
C8 0.056(5) 0.030(4) 0.068(5) -0.004(4) 0.012(4) -0.001(3)
C9 0.065(5) 0.056(5) 0.056(5) 0.003(4) 0.000(4) 0.003(4)
C10 0.138(10) 0.064(6) 0.059(6) 0.007(5) 0.001(6) -0.014(6)
C11 0.238(16) 0.054(6) 0.051(6) 0.012(5) 0.018(8) 0.036(8)
C12 0.055(5) 0.040(4) 0.059(5) -0.003(4) 0.008(4) 0.005(4)
C13 0.046(4) 0.029(4) 0.072(5) -0.010(4) 0.001(4) 0.011(3)
C14 0.060(5) 0.039(4) 0.063(5) -0.005(4) 0.003(4) 0.017(4)
C15 0.220(14) 0.055(6) 0.047(5) -0.023(5) -0.017(7) 0.051(7)
C16 0.094(8) 0.031(5) 0.297(19) 0.030(8) -0.083(10) -0.009(5)
C17 0.055(5) 0.028(4) 0.075(6) -0.003(4) -0.012(4) 0.004(3)
C18 0.061(5) 0.022(4) 0.078(6) 0.006(4) -0.001(4) 0.008(3)
C19 0.081(6) 0.048(5) 0.193(9) 0.000(6) -0.038(6) -0.013(5)
C20 0.101(9) 0.070(7) 0.333(17) 0.004(10) -0.080(11) -0.014(7)
C21 0.219(9) 0.177(8) 0.065(5) 0.019(5) 0.000(5) -0.045(6)
C22 0.278(13) 0.299(13) 0.045(6) 0.039(8) -0.002(7) -0.003(11)
C23 0.278(13) 0.316(13) 0.057(6) 0.036(8) 0.007(8) -0.007(11)
C24 0.286(13) 0.319(13) 0.072(7) 0.041(8) 0.015(8) -0.008(11)
C25 0.279(14) 0.303(13) 0.051(6) 0.031(8) -0.001(7) -0.003(11)
C26 0.270(13) 0.290(13) 0.049(6) 0.036(7) -0.007(7) -0.003(11)
C27 0.272(13) 0.291(12) 0.039(6) 0.030(7) 0.002(7) -0.003(11)
C28 0.361(12) 0.149(8) 0.043(5) 0.013(5) -0.011(7) 0.069(9)
C29 0.370(11) 0.160(9) 0.065(6) 0.028(6) -0.017(8) 0.059(9)
C30 0.347(11) 0.159(8) 0.079(6) 0.024(6) -0.021(8) 0.057(9)
C31 0.287(9) 0.143(7) 0.076(5) 0.021(5) -0.017(6) 0.047(7)
C32 0.321(10) 0.144(8) 0.042(5) 0.006(5) -0.010(7) 0.067(8)
C33 0.348(11) 0.149(8) 0.041(5) 0.006(5) -0.001(7) 0.072(9)
C34 0.209(7) 0.120(6) 0.041(4) -0.003(4) 0.003(5) 0.043(6)
O1 0.199(8) 0.143(7) 0.056(4) 0.022(4) 0.009(5) -0.024(6)
O2 0.232(9) 0.205(8) 0.075(5) 0.027(5) -0.002(5) -0.063(6)
O3 0.173(6) 0.094(5) 0.030(3) 0.007(3) -0.004(3) 0.038(4)
O4 0.373(11) 0.186(8) 0.097(6) -0.015(6) -0.004(7) 0.087(8)
O5 0.0367(18) 0.0367(18) 0.0367(18) 0.003(2) 0.003(2) -0.003(2)

loop_
_atom_type_symbol
_atom_type_description
_atom_type_scat_dispersion_real
_atom_type_scat_dispersion_imag
_atom_type_scat_source
C C 0.0181 0.0091 'International Tables Vol C Tables 4.2.6.8 and 6.1.1.4'
H H 0.0000 0.0000 'International Tables Vol C Tables 4.2.6.8 and 6.1.1.4'
N N 0.0311 0.0180 'International Tables Vol C Tables 4.2.6.8 and 6.1.1.4'
O O 0.0492 0.0322 'International Tables Vol C Tables 4.2.6.8 and 6.1.1.4'
Co Co -2.3653 3.6143 'International Tables Vol C Tables 4.2.6.8 and 6.1.1.4'

loop_
_geom_angle_atom_site_label_1
_geom_angle_atom_site_label_2
_geom_angle_atom_site_label_3
_geom_angle
_geom_angle_site_symmetry_1
_geom_angle_site_symmetry_3
O3 Co1 N6 112.4(3) 7_665 .
O3 Co1 N4 108.1(3) 7_665 .
N6 Co1 N4 108.7(2) . .
O3 Co1 N7 110.4(3) 7_665 9_645
N6 Co1 N7 106.6(3) . 9_645
N4 Co1 N7 110.7(3) . 9_645
N5 Co2 N5 122.3(4) . 13_547
N5 Co2 N3 106.2(3) . 13_547
N5 Co2 N3 107.3(3) 13_547 13_547
N5 Co2 N3 107.3(3) . .
N5 Co2 N3 106.1(3) 13_547 .
N3 Co2 N3 106.8(4) 13_547 .
O1 Co3 N1 112.4(4) . .
O1 Co3 O5 115.2(4) . .
N1 Co3 O5 100.5(2) . .
O1 Co3 N2 109.3(4) . 11_567
N1 Co3 N2 120.0(3) . 11_567
O5 Co3 N2 98.6(2) . 11_567
O5 Co4 O2 103.4(3) . 11_567
O5 Co4 O2 103.4(3) . 8_746
O2 Co4 O2 114.8(2) 11_567 8_746
O5 Co4 O2 103.4(3) . .
O2 Co4 O2 114.8(2) 11_567 .
O2 Co4 O2 114.8(2) 8_746 .
C2 N1 N2 107.4(6) . .
C2 N1 Co3 137.7(5) . .
N2 N1 Co3 114.7(4) . .
C4 N2 N1 106.8(6) . .
C4 N2 Co3 134.0(6) . 8_746
N1 N2 Co3 118.1(4) . 8_746
C7 N3 N4 108.9(6) . .
C7 N3 Co2 124.0(5) . .
N4 N3 Co2 127.1(4) . .
N3 N4 C9 107.8(6) . .
N3 N4 Co1 121.3(4) . .
C9 N4 Co1 130.2(5) . .
C12 N5 N6 109.2(6) . .
C12 N5 Co2 125.2(5) . .
N6 N5 Co2 125.0(4) . .
C14 N6 N5 104.4(6) . .
C14 N6 Co1 132.5(6) . .
N5 N6 Co1 123.1(4) . .
N8 N7 C17 104.6(6) . .
N8 N7 Co1 119.9(5) . 5_546
C17 N7 Co1 134.4(5) . 5_546
C19 N8 N7 112.3(7) . .
C19 N8 H8 123.9 . .
N7 N8 H8 123.9 . .
C2 C1 H1A 109.5 . .
C2 C1 H1B 109.5 . .
H1A C1 H1B 109.5 . .
C2 C1 H1C 109.5 . .
H1A C1 H1C 109.5 . .
H1B C1 H1C 109.5 . .
N1 C2 C3 112.0(7) . .
N1 C2 C1 122.7(8) . .
C3 C2 C1 125.2(8) . .
C4 C3 C2 103.2(7) . .
C4 C3 C8 123.0(8) . .
C2 C3 C8 133.4(8) . .
N2 C4 C3 110.6(7) . .
N2 C4 C5 120.7(8) . .
C3 C4 C5 128.4(8) . .
C4 C5 H5A 109.5 . .
C4 C5 H5B 109.5 . .
H5A C5 H5B 109.5 . .
C4 C5 H5C 109.5 . .
H5A C5 H5C 109.5 . .
H5B C5 H5C 109.5 . .
C7 C6 H6A 109.5 . .
C7 C6 H6B 109.5 . .
H6A C6 H6B 109.5 . .
C7 C6 H6C 109.5 . .
H6A C6 H6C 109.5 . .
H6B C6 H6C 109.5 . .
N3 C7 C8 110.5(7) . .
N3 C7 C6 120.9(7) . .
C8 C7 C6 128.5(7) . .
C7 C8 C9 104.1(7) . .
C7 C8 C3 127.0(7) . .
C9 C8 C3 128.9(8) . .
N4 C9 C8 108.7(7) . .
N4 C9 C10 121.0(8) . .
C8 C9 C10 130.3(8) . .
C9 C10 H10A 109.5 . .
C9 C10 H10B 109.5 . .
H10A C10 H10B 109.5 . .
C9 C10 H10C 109.5 . .
H10A C10 H10C 109.5 . .
H10B C10 H10C 109.5 . .
C12 C11 H11A 109.5 . .
C12 C11 H11B 109.5 . .
H11A C11 H11B 109.5 . .
C12 C11 H11C 109.5 . .
H11A C11 H11C 109.5 . .
H11B C11 H11C 109.5 . .
N5 C12 C13 109.2(7) . .
N5 C12 C11 122.9(7) . .
C13 C12 C11 127.9(8) . .
C14 C13 C12 103.6(7) . .
C14 C13 C18 129.3(7) . .
C12 C13 C18 127.1(8) . .
N6 C14 C13 113.6(7) . .
N6 C14 C15 118.9(7) . .
C13 C14 C15 127.4(7) . .
C14 C15 H15A 109.5 . .
C14 C15 H15B 109.5 . .
H15A C15 H15B 109.5 . .
C14 C15 H15C 109.5 . .
H15A C15 H15C 109.5 . .
H15B C15 H15C 109.5 . .
C17 C16 H16A 109.5 . .
C17 C16 H16B 109.5 . .
H16A C16 H16B 109.5 . .
C17 C16 H16C 109.4 . .
H16A C16 H16C 109.5 . .
H16B C16 H16C 109.5 . .
N7 C17 C18 111.2(6) . .
N7 C17 C16 119.1(7) . .
C18 C17 C16 129.1(7) . .
C19 C18 C17 103.5(7) . .
C19 C18 C13 127.9(8) . .
C17 C18 C13 128.5(7) . .
N8 C19 C18 108.4(9) . .
N8 C19 C20 122.4(10) . .
C18 C19 C20 127.9(10) . .
C19 C20 H20A 109.4 . .
C19 C20 H20B 109.5 . .
H20A C20 H20B 109.5 . .
C19 C20 H20C 109.5 . .
H20A C20 H20C 109.5 . .
H20B C20 H20C 109.5 . .
O1 C21 O2 125.8(12) . .
O1 C21 C22 116.2(16) . .
O2 C21 C22 118.1(14) . .
C23 C22 C27 120.4(12) . .
C23 C22 C21 119.0(14) . .
C27 C22 C21 120.6(13) . .
C22 C23 C24 118.5(15) . .
C22 C23 H23 120.7 . .
C24 C23 H23 120.8 . .
C23 C24 C25 123.8(16) . .
C23 C24 H24 118.1 . .
C25 C24 H24 118.1 . .
C28 C25 C26 116.6(15) . .
C28 C25 C24 127.5(14) . .
C26 C25 C24 115.5(14) . .
C25 C26 C27 123.1(15) . .
C25 C26 H26 118.5 . .
C27 C26 H26 118.5 . .
C22 C27 C26 118.7(14) . .
C22 C27 H27 120.7 . .
C26 C27 H27 120.6 . .
C33 C28 C25 131.4(13) . .
C33 C28 C29 108.4(11) . .
C25 C28 C29 118.8(12) . .
C28 C29 C30 127.7(14) . .
C28 C29 H29 116.1 . .
C30 C29 H29 116.1 . .
C31 C30 C29 118.4(14) . .
C31 C30 H30 120.8 . .
C29 C30 H30 120.8 . .
C32 C31 C30 118.0(13) . .
C32 C31 C34 116.6(10) . .
C30 C31 C34 124.6(11) . .
C31 C32 C33 117.9(13) . .
C31 C32 H32 121.0 . .
C33 C32 H32 121.0 . .
C28 C33 C32 129.5(12) . .
C28 C33 H33 115.2 . .
C32 C33 H33 115.2 . .
O3 C34 O4 116.4(11) . .
O3 C34 C31 126.2(10) . .
O4 C34 C31 117.5(11) . .
C21 O1 Co3 125.7(10) . .
C21 O2 Co4 137.5(9) . .
C34 O3 Co1 136.3(7) . 10_646
Co4 O5 Co3 112.24(19) . 11_567
Co4 O5 Co3 112.24(19) . .
Co3 O5 Co3 106.6(2) 11_567 .
Co4 O5 Co3 112.24(19) . 8_746
Co3 O5 Co3 106.6(2) 11_567 8_746
Co3 O5 Co3 106.6(2) . 8_746

loop_
_geom_bond_atom_site_label_1
_geom_bond_atom_site_label_2
_geom_bond_distance
_geom_bond_site_symmetry_2
Co1 O3 1.922(6) 7_665
Co1 N6 1.965(6) .
Co1 N4 1.981(6) .
Co1 N7 2.029(6) 9_645
Co2 N5 1.975(6) .
Co2 N5 1.975(6) 13_547
Co2 N3 1.997(6) 13_547
Co2 N3 1.997(6) .
Co3 O1 1.896(7) .
Co3 N1 1.977(6) .
Co3 O5 1.981(3) .
Co3 N2 1.982(6) 11_567
Co4 O5 1.901(8) .
Co4 O2 1.919(10) 11_567
Co4 O2 1.919(10) 8_746
Co4 O2 1.919(10) .
N1 C2 1.315(9) .
N1 N2 1.390(9) .
N2 C4 1.361(10) .
N2 Co3 1.982(6) 8_746
N3 C7 1.339(9) .
N3 N4 1.355(8) .
N4 C9 1.359(10) .
N5 C12 1.340(9) .
N5 N6 1.393(8) .
N6 C14 1.345(9) .
N7 N8 1.321(9) .
N7 C17 1.335(8) .
N7 Co1 2.029(6) 5_546
N8 C19 1.307(12) .
N8 H8 0.8600 .
C1 C2 1.528(12) .
C1 H1A 0.9600 .
C1 H1B 0.9600 .
C1 H1C 0.9600 .
C2 C3 1.397(11) .
C3 C4 1.381(12) .
C3 C8 1.450(10) .
C4 C5 1.513(12) .
C5 H5A 0.9600 .
C5 H5B 0.9600 .
C5 H5C 0.9600 .
C6 C7 1.467(11) .
C6 H6A 0.9600 .
C6 H6B 0.9600 .
C6 H6C 0.9600 .
C7 C8 1.373(11) .
C8 C9 1.421(11) .
C9 C10 1.467(12) .
C10 H10A 0.9600 .
C10 H10B 0.9600 .
C10 H10C 0.9600 .
C11 C12 1.483(11) .
C11 H11A 0.9600 .
C11 H11B 0.9600 .
C11 H11C 0.9600 .
C12 C13 1.403(10) .
C13 C14 1.355(11) .
C13 C18 1.473(9) .
C14 C15 1.547(11) .
C15 H15A 0.9600 .
C15 H15B 0.9600 .
C15 H15C 0.9600 .
C16 C17 1.497(11) .
C16 H16A 0.9600 .
C16 H16B 0.9600 .
C16 H16C 0.9600 .
C17 C18 1.378(10) .
C18 C19 1.364(12) .
C19 C20 1.511(15) .
C20 H20A 0.9600 .
C20 H20B 0.9600 .
C20 H20C 0.9600 .
C21 O1 1.144(17) .
C21 O2 1.404(19) .
C21 C22 1.539(9) .
C22 C23 1.386(10) .
C22 C27 1.390(10) .
C23 C24 1.396(9) .
C23 H23 0.9300 .
C24 C25 1.400(10) .
C24 H24 0.9300 .
C25 C28 1.366(17) .
C25 C26 1.381(10) .
C26 C27 1.415(9) .
C26 H26 0.9300 .
C27 H27 0.9300 .
C28 C33 1.354(9) .
C28 C29 1.381(9) .
C29 C30 1.384(9) .
C29 H29 0.9300 .
C30 C31 1.383(9) .
C30 H30 0.9300 .
C31 C32 1.365(9) .
C31 C34 1.481(15) .
C32 C33 1.383(9) .
C32 H32 0.9300 .
C33 H33 0.9300 .
C34 O3 1.158(8) .
C34 O4 1.177(9) .
O3 Co1 1.922(6) 10_646
O5 Co3 1.981(3) 11_567
O5 Co3 1.981(3) 8_746

loop_
_platon_squeeze_void_nr
_platon_squeeze_void_average_x
_platon_squeeze_void_average_y
_platon_squeeze_void_average_z
_platon_squeeze_void_volume
_platon_squeeze_void_count_electrons
1 0.494 -0.135 0.107 20062.6 4070.0
2 0.087 0.087 0.087 120.4 -10.7
3 0.337 0.163 0.837 120.2 3.5
4 0.837 0.337 0.163 120.3 7.0
5 0.587 0.413 0.913 120.3 10.1
6 0.913 0.587 0.413 120.3 2.7
7 0.663 0.663 0.663 120.2 -13.8
8 0.163 0.837 0.337 120.2 18.2
9 0.413 0.913 0.587 120.3 9.2
